data_7021578
loop_
_publ_author_name
'Chen, Yanmei'
'Chen, Wenqian'
'Ju, Zhenghua'
'Gao, Qian'
'Lei, Tao'
'Liu, Wei'
'Li, Yahong'
'Gao, Dandan'
'Li, Wu'

_publ_section_title
;
 Synthesis, structures and luminescent properties of a series of novel
 Sr(II)-Ln(III) (Ln = Eu, Gd, Tb) coordination polymers.
;
_journal_issue 29
_journal_name_full 'Dalton transactions (Cambridge, England : 2003)'
_journal_page_first 10495
_journal_page_last 10502
_journal_paper_doi 10.1039/c3dt51184g
_journal_volume 42
_journal_year 2013
_chemical_formula_moiety 'C21 H19 Gd N3 O17 Sr, C3 H5 N2, C2 H6 O, 3(H2 O)'
_chemical_formula_sum 'C26 H36 Gd N5 O21 Sr'
_chemical_formula_weight 999.47
_chemical_name_systematic
;
?
;
_space_group_IT_number 2
_symmetry_cell_setting triclinic
_symmetry_space_group_name_Hall '-P 1'
_symmetry_space_group_name_H-M 'P -1'
_atom_sites_solution_hydrogens geom
_atom_sites_solution_primary direct
_atom_sites_solution_secondary difmap
_audit_creation_method SHELXL-97
_cell_angle_alpha 71.36(3)
_cell_angle_beta 74.96(3)
_cell_angle_gamma 78.85(3)
_cell_formula_units_Z 2
_cell_length_a 10.209(2)
_cell_length_b 11.125(2)
_cell_length_c 17.304(4)
_cell_measurement_reflns_used 2549
_cell_measurement_temperature 293(2)
_cell_measurement_theta_max 27.50
_cell_measurement_theta_min 2.34
_cell_volume 1785.3(7)
_computing_cell_refinement 'SAINT (Bruker, 2005)'
_computing_data_collection 'APEX-II (Bruker, 2005)'
_computing_data_reduction 'SAINT (Bruker, 2005)'
_computing_molecular_graphics 'SHELXTL (Sheldrick, 2008) and DIAMOND (Brandenburg, 1999)'
_computing_publication_material 'SHELXTL (Sheldrick, 2008)'
_computing_structure_refinement 'SHELXL-97 (Sheldrick, 2008)'
_computing_structure_solution 'SHELXS-97 (Sheldrick, 2008)'
_diffrn_ambient_temperature 293(2)
_diffrn_measured_fraction_theta_full 0.999
_diffrn_measured_fraction_theta_max 0.999
_diffrn_measurement_device_type 'CCD area detector'
_diffrn_measurement_method 'phi and omega scans'
_diffrn_radiation_monochromator graphite
_diffrn_radiation_source 'fine-focus sealed tube'
_diffrn_radiation_type MoK\a
_diffrn_radiation_wavelength 0.71073
_diffrn_reflns_av_R_equivalents 0.0305
_diffrn_reflns_av_sigmaI/netI 0.0276
_diffrn_reflns_limit_h_max 13
_diffrn_reflns_limit_h_min -10
_diffrn_reflns_limit_k_max 13
_diffrn_reflns_limit_k_min -14
_diffrn_reflns_limit_l_max 22
_diffrn_reflns_limit_l_min -22
_diffrn_reflns_number 30379
_diffrn_reflns_theta_full 27.00
_diffrn_reflns_theta_max 27.00
_diffrn_reflns_theta_min 1.95
_diffrn_standards_number 0
_exptl_absorpt_coefficient_mu 3.428
_exptl_absorpt_correction_T_max 0.5774
_exptl_absorpt_correction_T_min 0.4261
_exptl_absorpt_correction_type multi-scan
_exptl_absorpt_process_details 'SADABS (Bruker, 2005)'
_exptl_crystal_colour colourless
_exptl_crystal_density_diffrn 1.859
_exptl_crystal_density_meas ?
_exptl_crystal_density_method 'not measured'
_exptl_crystal_description block
_exptl_crystal_F_000 994
_exptl_crystal_size_max 0.30
_exptl_crystal_size_mid 0.20
_exptl_crystal_size_min 0.18
_refine_diff_density_max 0.708
_refine_diff_density_min -0.719
_refine_diff_density_rms 0.083
_refine_ls_extinction_method none
_refine_ls_goodness_of_fit_ref 1.040
_refine_ls_hydrogen_treatment mixed
_refine_ls_matrix_type full
_refine_ls_number_parameters 494
_refine_ls_number_reflns 7770
_refine_ls_number_restraints 6
_refine_ls_restrained_S_all 1.042
_refine_ls_R_factor_all 0.0300
_refine_ls_R_factor_gt 0.0257
_refine_ls_shift/su_max 0.018
_refine_ls_shift/su_mean 0.000
_refine_ls_structure_factor_coef Fsqd
_refine_ls_weighting_details 'calc w=1/[\s^2^(Fo^2^)+(0.0309P)^2^+2.1426P] where P=(Fo^2^+2Fc^2^)/3'
_refine_ls_weighting_scheme calc
_refine_ls_wR_factor_gt 0.0648
_refine_ls_wR_factor_ref 0.0668
_reflns_number_gt 7034
_reflns_number_total 7770
_reflns_threshold_expression >2sigma(I)
_cod_data_source_file c3dt51184g.txt
_cod_data_source_block ccdc899485
_cod_depositor_comments
;
The following automatic conversions were performed:

'_exptl_crystal_density_meas' value 'not measured' was changed to '?'
- the value is perceived as not measured.

Automatic conversion script
Id: cif_fix_values 3008 2015-01-20 13:52:24Z robertas 
;
_cod_original_cell_volume 1785.4(6)
_cod_database_code 7021578

loop_
_symmetry_equiv_pos_as_xyz
'x, y, z'
'-x, -y, -z'

loop_
_atom_site_label
_atom_site_type_symbol
_atom_site_fract_x
_atom_site_fract_y
_atom_site_fract_z
_atom_site_U_iso_or_equiv
_atom_site_adp_type
_atom_site_occupancy
_atom_site_symmetry_multiplicity
_atom_site_calc_flag
_atom_site_refinement_flags
Gd1 Gd 0.793082(14) 0.919417(12) 0.291831(8) 0.02261(5) Uani 1 1 d .
O1 O 0.6796(2) 0.73990(19) 0.38920(13) 0.0298(5) Uani 1 1 d .
N1 N 0.5546(2) 0.9111(2) 0.27981(14) 0.0243(5) Uani 1 1 d .
C1 C 0.4840(3) 0.8167(3) 0.33158(18) 0.0255(6) Uani 1 1 d .
C1A C 1.0538(3) 1.0412(3) 0.13736(18) 0.0274(6) Uani 1 1 d .
O2 O 0.5032(2) 0.62648(19) 0.44176(12) 0.0303(5) Uani 1 1 d .
Sr2 Sr 0.41396(3) 0.59923(3) 0.598187(17) 0.03017(7) Uani 1 1 d .
N2 N 0.8265(3) 0.8990(2) 0.43429(16) 0.0299(5) Uani 1 1 d .
C2 C 0.3527(3) 0.8088(3) 0.3283(2) 0.0380(8) Uani 1 1 d .
H2 H 0.3065 0.7408 0.3641 0.046 Uiso 1 1 calc R
O3 O 0.7061(2) 1.0856(2) 0.17869(13) 0.0333(5) Uani 1 1 d .
N3 N 0.9824(2) 0.9418(2) 0.16323(15) 0.0260(5) Uani 1 1 d .
C3 C 0.2911(4) 0.9042(4) 0.2704(2) 0.0470(9) Uani 1 1 d .
H3 H 0.2024 0.9016 0.2669 0.056 Uiso 1 1 calc R
O4 O 0.5384(3) 1.1932(2) 0.11509(15) 0.0456(6) Uani 1 1 d .
C4 C 0.3630(4) 1.0036(3) 0.2179(2) 0.0407(8) Uani 1 1 d .
H4 H 0.3228 1.0698 0.1795 0.049 Uiso 1 1 calc R
N4 N 0.8050(4) 1.5223(3) 0.0744(2) 0.0567(9) Uani 1 1 d .
H4A H 0.8438 1.5632 0.0951 0.068 Uiso 1 1 calc R
O5 O 0.9829(2) 0.7657(2) 0.33756(14) 0.0362(5) Uani 1 1 d .
C5 C 0.4955(3) 1.0026(3) 0.22377(18) 0.0283(6) Uani 1 1 d .
C6 C 0.7304(6) 1.4659(4) -0.0132(3) 0.0708(14) Uani 1 1 d .
H6 H 0.7104 1.4624 -0.0619 0.085 Uiso 1 1 calc R
O6 O 1.0892(3) 0.6425(2) 0.43790(16) 0.0497(6) Uani 1 1 d .
C7 C 0.5608(3) 0.7199(3) 0.39282(17) 0.0246(6) Uani 1 1 d .
O7 O 0.6429(2) 1.0656(2) 0.36402(13) 0.0316(5) Uani 1 1 d .
C8 C 0.5869(3) 1.1023(3) 0.16787(18) 0.0285(6) Uani 1 1 d .
O8 O 0.5845(3) 1.1572(2) 0.46786(14) 0.0416(6) Uani 1 1 d .
C9 C 0.9177(4) 0.8076(3) 0.4682(2) 0.0403(8) Uani 1 1 d .
O9 O 0.8185(2) 0.7656(2) 0.21162(14) 0.0366(5) Uani 1 1 d .
C10 C 0.9294(6) 0.7857(6) 0.5492(3) 0.0920(19) Uani 1 1 d U
H10 H 0.9941 0.7219 0.5715 0.110 Uiso 1 1 calc R
O10 O 0.9430(3) 0.6676(3) 0.11754(18) 0.0533(7) Uani 1 1 d .
C11 C 0.8449(7) 0.8590(6) 0.5961(3) 0.116(2) Uani 1 1 d U
H11 H 0.8518 0.8464 0.6508 0.140 Uiso 1 1 calc R
O11 O 0.9299(2) 1.0922(2) 0.26022(13) 0.0326(5) Uani 1 1 d .
C12 C 0.7484(6) 0.9527(5) 0.5615(3) 0.090(2) Uani 1 1 d .
H12 H 0.6879 1.0020 0.5930 0.108 Uiso 1 1 calc R
O12 O 1.0748(3) 1.2254(2) 0.17017(17) 0.0518(7) Uani 1 1 d .
C13 C 0.7440(4) 0.9711(3) 0.4801(2) 0.0398(8) Uani 1 1 d .
O13 O 0.6711(3) 0.5533(4) 0.5978(3) 0.0950(13) Uani 1 1 d .
H13A H 0.6905 0.5335 0.6455 0.114 Uiso 1 1 d R
H13B H 0.7213 0.4881 0.5864 0.114 Uiso 1 1 d R
C14 C 1.0039(3) 0.7310(3) 0.4112(2) 0.0334(7) Uani 1 1 d .
O14 O 0.1863(3) 0.7053(3) 0.66872(19) 0.0576(8) Uani 1 1 d .
H14A H 0.1229 0.6575 0.6857 0.069 Uiso 1 1 d R
H14B H 0.1471 0.7625 0.6927 0.069 Uiso 1 1 d R
C15 C 0.6478(3) 1.0735(3) 0.43468(19) 0.0319(7) Uani 1 1 d .
O15 O 0.4690(4) 0.6901(3) 0.70873(19) 0.0549(8) Uani 1 1 d .
H15A H 0.447(5) 0.767(5) 0.693(3) 0.082 Uiso 1 1 d .
H15B H 0.542(6) 0.699(5) 0.716(3) 0.082 Uiso 1 1 d .
C16 C 1.0086(3) 0.8581(3) 0.11865(19) 0.0295(6) Uani 1 1 d .
O16 O 0.2020(3) 0.5215(2) 0.57769(17) 0.0509(7) Uani 1 1 d .
H16A H 0.1577 0.5428 0.5390 0.061 Uiso 1 1 d R
H16B H 0.2135 0.4430 0.5794 0.061 Uiso 1 1 d R
C17 C 1.1106(3) 0.8702(3) 0.0467(2) 0.0380(7) Uani 1 1 d .
H17 H 1.1290 0.8101 0.0171 0.046 Uiso 1 1 calc R
O17 O 0.3558(3) 0.4247(2) 0.73611(14) 0.0428(6) Uani 1 1 d .
C18 C 1.1841(4) 0.9731(4) 0.0200(2) 0.0423(8) Uani 1 1 d .
H18 H 1.2526 0.9835 -0.0282 0.051 Uiso 1 1 calc R
O18 O 0.4465(4) 0.6235(5) 0.1709(3) 0.1117(16) Uani 1 1 d .
H18D H 0.4581 0.6186 0.2188 0.168 Uiso 1 1 d R
C19 C 1.1557(3) 1.0606(3) 0.0654(2) 0.0355(7) Uani 1 1 d .
H19 H 1.2037 1.1310 0.0480 0.043 Uiso 1 1 calc R
O19 O 0.0433(4) 0.4300(3) 0.2280(2) 0.0874(11) Uani 1 1 d .
H19A H 0.0062 0.4953 0.1960 0.105 Uiso 1 1 d R
H19C H 0.0535 0.3592 0.2170 0.105 Uiso 1 1 d R
C20 C 0.9166(3) 0.7548(3) 0.1515(2) 0.0337(7) Uani 1 1 d .
O20 O 0.1837(4) 0.5854(5) 0.2664(3) 0.132(2) Uani 1 1 d .
H20A H 0.1359 0.6400 0.2905 0.159 Uiso 1 1 d R
H20B H 0.2373 0.6245 0.2230 0.159 Uiso 1 1 d R
C21 C 1.0168(3) 1.1283(3) 0.19309(19) 0.0309(6) Uani 1 1 d .
O21 O 0.6628(8) 0.6412(8) 0.8047(5) 0.235(4) Uani 1 1 d .
H21A H 0.6856 0.6922 0.8251 0.282 Uiso 1 1 d R
H21B H 0.7342 0.5961 0.7866 0.282 Uiso 1 1 d R
C22 C 0.8002(6) 1.5505(4) -0.0063(3) 0.0716(15) Uani 1 1 d .
H22 H 0.8385 1.6169 -0.0495 0.086 Uiso 1 1 calc R
N23 N 0.6945(4) 1.3860(3) 0.0646(2) 0.0519(8) Uani 1 1 d .
H23 H 0.6490 1.3223 0.0776 0.062 Uiso 1 1 calc R
C24 C 0.7405(5) 1.4221(4) 0.1164(3) 0.0569(11) Uani 1 1 d .
H24 H 0.7295 1.3832 0.1736 0.068 Uiso 1 1 calc R
C25 C 0.4428(11) 0.7157(12) 0.1045(7) 0.189(5) Uani 1 1 d .
H25A H 0.3522 0.7615 0.1158 0.227 Uiso 1 1 calc R
H25B H 0.4406 0.6743 0.0633 0.227 Uiso 1 1 calc R
C26 C 0.5366(6) 0.8254(8) 0.0536(6) 0.148(4) Uani 1 1 d .
H26A H 0.6105 0.8168 0.0805 0.222 Uiso 1 1 calc R
H26B H 0.4834 0.9072 0.0515 0.222 Uiso 1 1 calc R
H26C H 0.5728 0.8188 -0.0022 0.222 Uiso 1 1 calc R

loop_
_atom_site_aniso_label
_atom_site_aniso_U_11
_atom_site_aniso_U_22
_atom_site_aniso_U_33
_atom_site_aniso_U_23
_atom_site_aniso_U_13
_atom_site_aniso_U_12
Gd1 0.02407(8) 0.02020(8) 0.02274(8) -0.00581(5) -0.00215(5) -0.00514(5)
O1 0.0313(11) 0.0237(10) 0.0300(11) 0.0002(8) -0.0063(9) -0.0069(8)
N1 0.0265(12) 0.0212(11) 0.0236(12) -0.0043(9) -0.0032(9) -0.0059(9)
C1 0.0292(14) 0.0204(13) 0.0261(14) -0.0078(11) -0.0012(11) -0.0055(11)
C1A 0.0259(14) 0.0284(15) 0.0268(14) -0.0061(12) -0.0047(11) -0.0048(11)
O2 0.0383(12) 0.0224(10) 0.0252(10) -0.0028(8) 0.0015(9) -0.0105(9)
Sr2 0.04129(17) 0.02327(14) 0.02321(14) -0.00563(11) -0.00227(12) -0.00543(12)
N2 0.0333(13) 0.0264(13) 0.0301(13) -0.0085(10) -0.0078(11) -0.0018(10)
C2 0.0331(17) 0.0364(18) 0.0407(18) -0.0025(14) -0.0046(14) -0.0140(14)
O3 0.0334(12) 0.0306(11) 0.0306(11) 0.0014(9) -0.0055(9) -0.0107(9)
N3 0.0258(12) 0.0272(12) 0.0251(12) -0.0087(10) -0.0036(10) -0.0034(10)
C3 0.0347(18) 0.050(2) 0.054(2) -0.0001(17) -0.0161(16) -0.0157(16)
O4 0.0534(15) 0.0347(13) 0.0444(14) 0.0110(10) -0.0237(12) -0.0155(11)
C4 0.0396(18) 0.0384(18) 0.0422(19) 0.0003(15) -0.0172(15) -0.0088(15)
N4 0.070(2) 0.049(2) 0.059(2) -0.0255(17) -0.0010(18) -0.0265(17)
O5 0.0332(12) 0.0383(12) 0.0344(12) -0.0120(10) -0.0051(9) 0.0021(9)
C5 0.0315(15) 0.0276(15) 0.0256(14) -0.0050(12) -0.0079(12) -0.0051(12)
C6 0.122(4) 0.055(3) 0.042(2) -0.0115(19) -0.007(2) -0.043(3)
O6 0.0449(14) 0.0464(15) 0.0512(15) -0.0113(12) -0.0165(12) 0.0137(12)
C7 0.0309(15) 0.0204(13) 0.0214(13) -0.0079(11) 0.0005(11) -0.0053(11)
O7 0.0377(12) 0.0269(11) 0.0298(11) -0.0112(9) -0.0059(9) 0.0009(9)
C8 0.0383(17) 0.0245(14) 0.0233(14) -0.0039(11) -0.0082(12) -0.0078(12)
O8 0.0606(16) 0.0265(11) 0.0308(12) -0.0119(9) 0.0002(11) 0.0034(10)
C9 0.047(2) 0.0367(18) 0.0384(18) -0.0116(14) -0.0169(15) 0.0053(15)
O9 0.0392(12) 0.0347(12) 0.0390(12) -0.0177(10) 0.0020(10) -0.0133(10)
C10 0.120(4) 0.101(4) 0.060(3) -0.045(3) -0.059(3) 0.066(3)
O10 0.0617(17) 0.0470(15) 0.0619(17) -0.0375(14) 0.0048(13) -0.0183(13)
C11 0.164(5) 0.128(5) 0.060(3) -0.056(3) -0.067(3) 0.084(4)
O11 0.0360(12) 0.0319(11) 0.0318(11) -0.0144(9) 0.0024(9) -0.0121(9)
C12 0.127(5) 0.094(4) 0.051(3) -0.045(3) -0.044(3) 0.059(4)
O12 0.0628(17) 0.0364(14) 0.0558(16) -0.0192(12) 0.0132(13) -0.0295(12)
C13 0.052(2) 0.0350(18) 0.0323(17) -0.0149(14) -0.0102(15) 0.0060(15)
O13 0.0523(19) 0.144(4) 0.121(3) -0.097(3) -0.008(2) 0.000(2)
C14 0.0279(15) 0.0318(16) 0.0392(17) -0.0085(13) -0.0070(13) -0.0039(13)
O14 0.0477(15) 0.0490(16) 0.079(2) -0.0394(15) 0.0111(14) -0.0105(12)
C15 0.0394(17) 0.0230(15) 0.0291(15) -0.0066(12) 0.0003(13) -0.0056(13)
O15 0.081(2) 0.0386(14) 0.0514(16) -0.0153(13) -0.0287(16) 0.0025(15)
C16 0.0297(15) 0.0304(16) 0.0297(15) -0.0126(12) -0.0053(12) -0.0010(12)
O16 0.0571(16) 0.0358(14) 0.0669(18) -0.0162(12) -0.0291(14) 0.0020(12)
C17 0.0357(17) 0.0444(19) 0.0368(17) -0.0216(15) -0.0016(14) -0.0025(14)
O17 0.0597(16) 0.0359(13) 0.0300(12) -0.0041(10) -0.0028(11) -0.0175(11)
C18 0.0368(18) 0.053(2) 0.0336(17) -0.0163(16) 0.0076(14) -0.0105(16)
O18 0.089(3) 0.140(4) 0.091(3) 0.016(3) -0.041(2) -0.030(3)
C19 0.0327(16) 0.0388(18) 0.0318(16) -0.0086(14) 0.0011(13) -0.0101(14)
O19 0.102(3) 0.062(2) 0.103(3) -0.024(2) -0.022(2) -0.020(2)
C20 0.0396(17) 0.0322(16) 0.0330(16) -0.0139(13) -0.0075(14) -0.0055(13)
O20 0.075(3) 0.185(5) 0.178(5) -0.136(4) 0.024(3) -0.035(3)
C21 0.0305(15) 0.0275(15) 0.0328(16) -0.0061(12) -0.0048(12) -0.0063(12)
O21 0.244(9) 0.272(10) 0.223(8) -0.113(8) -0.133(7) 0.076(8)
C22 0.109(4) 0.051(3) 0.050(3) -0.016(2) 0.015(2) -0.040(3)
N23 0.070(2) 0.0369(17) 0.0472(18) -0.0078(14) -0.0011(16) -0.0247(16)
C24 0.078(3) 0.050(2) 0.043(2) -0.0142(18) -0.003(2) -0.020(2)
C25 0.183(10) 0.228(13) 0.186(11) -0.042(10) -0.123(9) -0.010(9)
C26 0.061(4) 0.155(7) 0.278(12) -0.145(8) -0.003(5) -0.034(4)

loop_
_atom_type_symbol
_atom_type_description
_atom_type_scat_dispersion_real
_atom_type_scat_dispersion_imag
_atom_type_scat_source
C C 0.0033 0.0016 'International Tables Vol C Tables 4.2.6.8 and 6.1.1.4'
H H 0.0000 0.0000 'International Tables Vol C Tables 4.2.6.8 and 6.1.1.4'
N N 0.0061 0.0033 'International Tables Vol C Tables 4.2.6.8 and 6.1.1.4'
O O 0.0106 0.0060 'International Tables Vol C Tables 4.2.6.8 and 6.1.1.4'
Sr Sr -1.5307 3.2498 'International Tables Vol C Tables 4.2.6.8 and 6.1.1.4'
Gd Gd -0.1653 3.9035 'International Tables Vol C Tables 4.2.6.8 and 6.1.1.4'

loop_
_geom_angle_atom_site_label_1
_geom_angle_atom_site_label_2
_geom_angle_atom_site_label_3
_geom_angle
_geom_angle_site_symmetry_1
_geom_angle_site_symmetry_3
O7 Gd1 O1 91.04(8) . .
O7 Gd1 O11 77.04(7) . .
O1 Gd1 O11 151.46(7) . .
O7 Gd1 O5 127.48(8) . .
O1 Gd1 O5 77.13(8) . .
O11 Gd1 O5 89.59(8) . .
O7 Gd1 O3 77.29(8) . .
O1 Gd1 O3 127.10(7) . .
O11 Gd1 O3 75.96(8) . .
O5 Gd1 O3 148.15(8) . .
O7 Gd1 O9 148.28(8) . .
O1 Gd1 O9 74.93(7) . .
O11 Gd1 O9 127.21(7) . .
O5 Gd1 O9 77.67(8) . .
O3 Gd1 O9 88.60(8) . .
O7 Gd1 N2 63.88(8) . .
O1 Gd1 N2 72.40(8) . .
O11 Gd1 N2 79.07(8) . .
O5 Gd1 N2 63.76(8) . .
O3 Gd1 N2 137.53(8) . .
O9 Gd1 N2 133.69(8) . .
O7 Gd1 N1 73.53(8) . .
O1 Gd1 N1 63.83(8) . .
O11 Gd1 N1 133.76(8) . .
O5 Gd1 N1 136.65(8) . .
O3 Gd1 N1 63.37(8) . .
O9 Gd1 N1 74.75(8) . .
N2 Gd1 N1 116.87(8) . .
O7 Gd1 N3 135.30(8) . .
O1 Gd1 N3 133.58(8) . .
O11 Gd1 N3 63.97(8) . .
O5 Gd1 N3 75.20(8) . .
O3 Gd1 N3 72.95(8) . .
O9 Gd1 N3 63.25(8) . .
N2 Gd1 N3 124.21(8) . .
N1 Gd1 N3 118.90(8) . .
C7 O1 Gd1 125.30(18) . .
C5 N1 C1 119.1(3) . .
C5 N1 Gd1 120.70(18) . .
C1 N1 Gd1 120.17(19) . .
N1 C1 C2 122.4(3) . .
N1 C1 C7 114.3(2) . .
C2 C1 C7 123.3(3) . .
N3 C1A C19 122.0(3) . .
N3 C1A C21 114.9(2) . .
C19 C1A C21 123.1(3) . .
C7 O2 Sr2 123.56(19) . .
C7 O2 Sr2 115.77(18) . 2_666
Sr2 O2 Sr2 113.89(8) . 2_666
O2 Sr2 O17 140.68(7) . .
O2 Sr2 O13 82.01(11) . .
O17 Sr2 O13 92.34(12) . .
O2 Sr2 O14 126.95(9) . .
O17 Sr2 O14 79.07(9) . .
O13 Sr2 O14 142.15(10) . .
O2 Sr2 O8 75.36(7) . 2_676
O17 Sr2 O8 143.95(8) . 2_676
O13 Sr2 O8 94.82(12) . 2_676
O14 Sr2 O8 73.71(9) . 2_676
O2 Sr2 O16 84.90(8) . .
O17 Sr2 O16 78.80(9) . .
O13 Sr2 O16 146.67(10) . .
O14 Sr2 O16 68.09(9) . .
O8 Sr2 O16 111.29(9) 2_676 .
O2 Sr2 O15 134.85(9) . .
O17 Sr2 O15 76.55(9) . .
O13 Sr2 O15 69.48(11) . .
O14 Sr2 O15 72.67(10) . .
O8 Sr2 O15 73.10(9) 2_676 .
O16 Sr2 O15 136.73(10) . .
O2 Sr2 O2 66.11(8) . 2_666
O17 Sr2 O2 74.80(7) . 2_666
O13 Sr2 O2 75.23(10) . 2_666
O14 Sr2 O2 135.12(8) . 2_666
O8 Sr2 O2 141.09(7) 2_676 2_666
O16 Sr2 O2 71.44(8) . 2_666
O15 Sr2 O2 132.94(8) . 2_666
O2 Sr2 C7 17.75(7) . .
O17 Sr2 C7 156.04(7) . .
O13 Sr2 C7 77.10(11) . .
O14 Sr2 C7 122.20(9) . .
O8 Sr2 C7 59.41(7) 2_676 .
O16 Sr2 C7 98.16(8) . .
O15 Sr2 C7 118.14(9) . .
O2 Sr2 C7 81.68(7) 2_666 .
C13 N2 C9 119.2(3) . .
C13 N2 Gd1 120.2(2) . .
C9 N2 Gd1 120.3(2) . .
C1 C2 C3 118.5(3) . .
C1 C2 H2 120.8 . .
C3 C2 H2 120.8 . .
C8 O3 Gd1 125.12(18) . .
C1A N3 C16 119.5(3) . .
C1A N3 Gd1 119.60(19) . .
C16 N3 Gd1 120.81(19) . .
C4 C3 C2 119.2(3) . .
C4 C3 H3 120.4 . .
C2 C3 H3 120.4 . .
C5 C4 C3 118.7(3) . .
C5 C4 H4 120.7 . .
C3 C4 H4 120.7 . .
C24 N4 C22 108.6(4) . .
C24 N4 H4A 125.7 . .
C22 N4 H4A 125.7 . .
C14 O5 Gd1 124.6(2) . .
N1 C5 C4 122.1(3) . .
N1 C5 C8 113.9(3) . .
C4 C5 C8 123.9(3) . .
C22 C6 N23 106.5(4) . .
C22 C6 H6 126.7 . .
N23 C6 H6 126.7 . .
O2 C7 O1 125.4(3) . .
O2 C7 C1 118.2(3) . .
O1 C7 C1 116.4(2) . .
O2 C7 Sr2 38.69(14) . .
O1 C7 Sr2 107.59(18) . .
C1 C7 Sr2 122.70(17) . .
C15 O7 Gd1 125.38(19) . .
O4 C8 O3 125.5(3) . .
O4 C8 C5 118.0(3) . .
O3 C8 C5 116.4(2) . .
C15 O8 Sr2 125.8(2) . 2_676
N2 C9 C10 121.8(3) . .
N2 C9 C14 114.6(3) . .
C10 C9 C14 123.5(3) . .
C20 O9 Gd1 124.5(2) . .
C11 C10 C9 119.0(4) . .
C11 C10 H10 120.5 . .
C9 C10 H10 120.5 . .
C10 C11 C12 119.2(4) . .
C10 C11 H11 120.4 . .
C12 C11 H11 120.4 . .
C21 O11 Gd1 124.7(2) . .
C13 C12 C11 118.7(4) . .
C13 C12 H12 120.6 . .
C11 C12 H12 120.6 . .
N2 C13 C12 122.0(3) . .
N2 C13 C15 114.5(3) . .
C12 C13 C15 123.5(3) . .
Sr2 O13 H13A 115.0 . .
Sr2 O13 H13B 123.1 . .
H13A O13 H13B 92.3 . .
O6 C14 O5 125.2(3) . .
O6 C14 C9 119.1(3) . .
O5 C14 C9 115.7(3) . .
Sr2 O14 H14A 112.8 . .
Sr2 O14 H14B 146.9 . .
H14A O14 H14B 98.5 . .
O8 C15 O7 126.4(3) . .
O8 C15 C13 118.3(3) . .
O7 C15 C13 115.2(3) . .
Sr2 O15 H15A 105(4) . .
Sr2 O15 H15B 130(4) . .
H15A O15 H15B 93(5) . .
N3 C16 C17 121.7(3) . .
N3 C16 C20 114.5(3) . .
C17 C16 C20 123.8(3) . .
Sr2 O16 H16A 134.5 . .
Sr2 O16 H16B 113.9 . .
H16A O16 H16B 92.6 . .
C18 C17 C16 118.6(3) . .
C18 C17 H17 120.7 . .
C16 C17 H17 120.7 . .
C17 C18 C19 119.7(3) . .
C17 C18 H18 120.2 . .
C19 C18 H18 120.2 . .
C25 O18 H18D 133.1 . .
C18 C19 C1A 118.5(3) . .
C18 C19 H19 120.8 . .
C1A C19 H19 120.8 . .
H19A O19 H19C 117.6 . .
O10 C20 O9 126.2(3) . .
O10 C20 C16 117.7(3) . .
O9 C20 C16 116.1(3) . .
H20A O20 H20B 108.2 . .
O12 C21 O11 126.4(3) . .
O12 C21 C1A 117.8(3) . .
O11 C21 C1A 115.8(3) . .
H21A O21 H21B 108.9 . .
C6 C22 N4 107.6(4) . .
C6 C22 H22 126.2 . .
N4 C22 H22 126.2 . .
C24 N23 C6 108.6(3) . .
C24 N23 H23 125.7 . .
C6 N23 H23 125.7 . .
N23 C24 N4 108.6(4) . .
N23 C24 H24 125.7 . .
N4 C24 H24 125.7 . .
O18 C25 C26 133.6(8) . .
O18 C25 H25A 103.8 . .
C26 C25 H25A 103.8 . .
O18 C25 H25B 103.8 . .
C26 C25 H25B 103.8 . .
H25A C25 H25B 105.4 . .
C25 C26 H26A 109.5 . .
C25 C26 H26B 109.5 . .
H26A C26 H26B 109.5 . .
C25 C26 H26C 109.5 . .
H26A C26 H26C 109.5 . .
H26B C26 H26C 109.5 . .

loop_
_geom_bond_atom_site_label_1
_geom_bond_atom_site_label_2
_geom_bond_distance
_geom_bond_site_symmetry_2
Gd1 O7 2.429(2) .
Gd1 O1 2.429(2) .
Gd1 O11 2.433(2) .
Gd1 O5 2.440(2) .
Gd1 O3 2.448(2) .
Gd1 O9 2.467(2) .
Gd1 N2 2.509(3) .
Gd1 N1 2.518(2) .
Gd1 N3 2.520(3) .
O1 C7 1.257(3) .
N1 C5 1.332(4) .
N1 C1 1.334(4) .
C1 C2 1.377(4) .
C1 C7 1.507(4) .
C1A N3 1.334(4) .
C1A C19 1.387(4) .
C1A C21 1.509(4) .
O2 C7 1.248(3) .
O2 Sr2 2.560(2) .
O2 Sr2 2.736(2) 2_666
Sr2 O17 2.563(2) .
Sr2 O13 2.574(3) .
Sr2 O14 2.583(3) .
Sr2 O8 2.584(2) 2_676
Sr2 O16 2.622(3) .
Sr2 O15 2.648(3) .
Sr2 O2 2.736(2) 2_666
Sr2 C7 3.412(3) .
N2 C13 1.334(4) .
N2 C9 1.335(4) .
C2 C3 1.384(5) .
C2 H2 0.9300 .
O3 C8 1.248(4) .
N3 C16 1.337(4) .
C3 C4 1.383(5) .
C3 H3 0.9300 .
O4 C8 1.247(4) .
C4 C5 1.381(4) .
C4 H4 0.9300 .
N4 C24 1.313(5) .
N4 C22 1.341(6) .
N4 H4A 0.8600 .
O5 C14 1.270(4) .
C5 C8 1.511(4) .
C6 C22 1.335(6) .
C6 N23 1.358(5) .
C6 H6 0.9300 .
O6 C14 1.236(4) .
O7 C15 1.268(4) .
O8 C15 1.237(4) .
O8 Sr2 2.584(2) 2_676
C9 C10 1.376(5) .
C9 C14 1.507(5) .
O9 C20 1.261(4) .
C10 C11 1.363(7) .
C10 H10 0.9300 .
O10 C20 1.241(4) .
C11 C12 1.388(6) .
C11 H11 0.9300 .
O11 C21 1.265(4) .
C12 C13 1.368(5) .
C12 H12 0.9300 .
O12 C21 1.236(4) .
C13 C15 1.509(5) .
O13 H13A 0.8499 .
O13 H13B 0.8502 .
O14 H14A 0.8500 .
O14 H14B 0.8501 .
O15 H15A 0.82(5) .
O15 H15B 0.81(5) .
C16 C17 1.388(4) .
C16 C20 1.501(4) .
O16 H16A 0.8500 .
O16 H16B 0.8499 .
C17 C18 1.379(5) .
C17 H17 0.9300 .
C18 C19 1.382(5) .
C18 H18 0.9300 .
O18 C25 1.276(11) .
O18 H18D 0.8500 .
C19 H19 0.9300 .
O19 H19A 0.8500 .
O19 H19C 0.8499 .
O20 H20A 0.8500 .
O20 H20B 0.8499 .
O21 H21A 0.8502 .
O21 H21B 0.8498 .
C22 H22 0.9300 .
N23 C24 1.307(5) .
N23 H23 0.8600 .
C24 H24 0.9300 .
C25 C26 1.585(13) .
C25 H25A 0.9700 .
C25 H25B 0.9700 .
C26 H26A 0.9600 .
C26 H26B 0.9600 .
C26 H26C 0.9600 .

loop_
_geom_hbond_atom_site_label_D
_geom_hbond_atom_site_label_H
_geom_hbond_atom_site_label_A
_geom_hbond_distance_DH
_geom_hbond_distance_HA
_geom_hbond_distance_DA
_geom_hbond_angle_DHA
_geom_hbond_site_symmetry_A
N4 H4A O10 0.86 1.86 2.712(4) 168.4 1_565
O13 H13A O20 0.85 2.19 2.951(7) 149.1 2_666
O13 H13B O6 0.85 2.22 3.022(4) 157.9 2_766
O14 H14A O19 0.85 2.11 2.903(5) 155.1 2_566
O14 H14B O11 0.85 1.98 2.824(3) 173.9 2_676
O15 H15A O7 0.82(5) 1.98(5) 2.762(4) 161(5) 2_676
O15 H15B O21 0.81(5) 2.09(5) 2.772(8) 142(5) .
O16 H16A O6 0.85 1.97 2.785(4) 160.6 1_455
O16 H16B O1 0.85 2.09 2.860(3) 150.3 2_666
O18 H18D O17 0.85 2.15 2.769(5) 129.3 2_666
O19 H19A O10 0.85 2.06 2.902(5) 170.6 1_455
O19 H19C O12 0.85 1.86 2.700(4) 168.0 1_445
O20 H20A O5 0.85 2.07 2.902(5) 166.2 1_455
O20 H20A O6 0.85 2.48 3.102(5) 130.9 1_455
O20 H20B O18 0.85 2.09 2.793(6) 139.6 .
N23 H23 O4 0.86 1.85 2.703(4) 173.4 .
O21 H21B O19 0.85 2.19 2.905(9) 141.4 2_666
O21 H21B O20 0.85 2.40 3.127(9) 144.3 2_666

loop_
_geom_torsion_atom_site_label_1
_geom_torsion_atom_site_label_2
_geom_torsion_atom_site_label_3
_geom_torsion_atom_site_label_4
_geom_torsion
_geom_torsion_site_symmetry_1
_geom_torsion_site_symmetry_4
O7 Gd1 O1 C7 70.8(2) . .
O11 Gd1 O1 C7 134.9(2) . .
O5 Gd1 O1 C7 -160.9(2) . .
O3 Gd1 O1 C7 -4.0(3) . .
O9 Gd1 O1 C7 -80.4(2) . .
N2 Gd1 O1 C7 132.9(2) . .
N1 Gd1 O1 C7 -0.2(2) . .
N3 Gd1 O1 C7 -106.3(2) . .
O7 Gd1 N1 C5 79.1(2) . .
O1 Gd1 N1 C5 178.7(2) . .
O11 Gd1 N1 C5 26.5(3) . .
O5 Gd1 N1 C5 -153.2(2) . .
O3 Gd1 N1 C5 -4.6(2) . .
O9 Gd1 N1 C5 -100.9(2) . .
N2 Gd1 N1 C5 127.5(2) . .
N3 Gd1 N1 C5 -54.0(2) . .
O7 Gd1 N1 C1 -98.6(2) . .
O1 Gd1 N1 C1 0.9(2) . .
O11 Gd1 N1 C1 -151.28(19) . .
O5 Gd1 N1 C1 29.0(3) . .
O3 Gd1 N1 C1 177.6(2) . .
O9 Gd1 N1 C1 81.4(2) . .
N2 Gd1 N1 C1 -50.3(2) . .
N3 Gd1 N1 C1 128.2(2) . .
C5 N1 C1 C2 1.3(4) . .
Gd1 N1 C1 C2 179.2(2) . .
C5 N1 C1 C7 -179.2(2) . .
Gd1 N1 C1 C7 -1.4(3) . .
C7 O2 Sr2 O17 -156.4(2) . .
Sr2 O2 Sr2 O17 -6.57(16) 2_666 .
C7 O2 Sr2 O13 -72.5(2) . .
Sr2 O2 Sr2 O13 77.33(12) 2_666 .
C7 O2 Sr2 O14 80.7(2) . .
Sr2 O2 Sr2 O14 -129.53(10) 2_666 .
C7 O2 Sr2 O8 24.7(2) . 2_676
Sr2 O2 Sr2 O8 174.47(11) 2_666 2_676
C7 O2 Sr2 O16 138.2(2) . .
Sr2 O2 Sr2 O16 -71.94(9) 2_666 .
C7 O2 Sr2 O15 -22.2(3) . .
Sr2 O2 Sr2 O15 127.61(11) 2_666 .
C7 O2 Sr2 O2 -149.8(3) . 2_666
Sr2 O2 Sr2 O2 0.0 2_666 2_666
Sr2 O2 Sr2 C7 149.8(3) 2_666 .
C7 O2 Sr2 Sr2 -149.8(3) . 2_666
O7 Gd1 N2 C13 3.3(2) . .
O1 Gd1 N2 C13 -96.8(3) . .
O11 Gd1 N2 C13 84.2(3) . .
O5 Gd1 N2 C13 179.2(3) . .
O3 Gd1 N2 C13 29.4(3) . .
O9 Gd1 N2 C13 -144.0(2) . .
N1 Gd1 N2 C13 -49.6(3) . .
N3 Gd1 N2 C13 132.0(2) . .
O7 Gd1 N2 C9 176.7(3) . .
O1 Gd1 N2 C9 76.5(3) . .
O11 Gd1 N2 C9 -102.5(3) . .
O5 Gd1 N2 C9 -7.5(2) . .
O3 Gd1 N2 C9 -157.3(2) . .
O9 Gd1 N2 C9 29.3(3) . .
N1 Gd1 N2 C9 123.7(2) . .
N3 Gd1 N2 C9 -54.7(3) . .
N1 C1 C2 C3 -1.7(5) . .
C7 C1 C2 C3 178.9(3) . .
O7 Gd1 O3 C8 -71.4(2) . .
O1 Gd1 O3 C8 10.1(3) . .
O11 Gd1 O3 C8 -151.0(3) . .
O5 Gd1 O3 C8 143.6(2) . .
O9 Gd1 O3 C8 79.9(2) . .
N2 Gd1 O3 C8 -95.3(3) . .
N1 Gd1 O3 C8 6.3(2) . .
N3 Gd1 O3 C8 142.3(3) . .
C19 C1A N3 C16 -0.3(4) . .
C21 C1A N3 C16 -179.3(3) . .
C19 C1A N3 Gd1 -177.6(2) . .
C21 C1A N3 Gd1 3.4(3) . .
O7 Gd1 N3 C1A 25.8(3) . .
O1 Gd1 N3 C1A -158.41(19) . .
O11 Gd1 N3 C1A -6.2(2) . .
O5 Gd1 N3 C1A -103.1(2) . .
O3 Gd1 N3 C1A 76.2(2) . .
O9 Gd1 N3 C1A 173.4(2) . .
N2 Gd1 N3 C1A -60.2(2) . .
N1 Gd1 N3 C1A 121.4(2) . .
O7 Gd1 N3 C16 -151.5(2) . .
O1 Gd1 N3 C16 24.3(3) . .
O11 Gd1 N3 C16 176.6(2) . .
O5 Gd1 N3 C16 79.6(2) . .
O3 Gd1 N3 C16 -101.1(2) . .
O9 Gd1 N3 C16 -3.8(2) . .
N2 Gd1 N3 C16 122.5(2) . .
N1 Gd1 N3 C16 -55.9(2) . .
C1 C2 C3 C4 0.2(6) . .
C2 C3 C4 C5 1.5(6) . .
O7 Gd1 O5 C14 14.4(3) . .
O1 Gd1 O5 C14 -66.9(2) . .
O11 Gd1 O5 C14 87.6(2) . .
O3 Gd1 O5 C14 149.5(2) . .
O9 Gd1 O5 C14 -144.0(3) . .
N2 Gd1 O5 C14 9.6(2) . .
N1 Gd1 O5 C14 -92.6(3) . .
N3 Gd1 O5 C14 150.8(3) . .
C1 N1 C5 C4 0.5(5) . .
Gd1 N1 C5 C4 -177.3(2) . .
C1 N1 C5 C8 -178.9(3) . .
Gd1 N1 C5 C8 3.3(3) . .
C3 C4 C5 N1 -2.0(5) . .
C3 C4 C5 C8 177.4(3) . .
Sr2 O2 C7 O1 72.9(3) . .
Sr2 O2 C7 O1 -76.4(3) 2_666 .
Sr2 O2 C7 C1 -108.1(3) . .
Sr2 O2 C7 C1 102.5(2) 2_666 .
Sr2 O2 C7 Sr2 -149.3(3) 2_666 .
Gd1 O1 C7 O2 178.6(2) . .
Gd1 O1 C7 C1 -0.4(3) . .
Gd1 O1 C7 Sr2 -142.60(12) . .
N1 C1 C7 O2 -177.9(2) . .
C2 C1 C7 O2 1.6(4) . .
N1 C1 C7 O1 1.2(4) . .
C2 C1 C7 O1 -179.4(3) . .
N1 C1 C7 Sr2 137.2(2) . .
C2 C1 C7 Sr2 -43.3(4) . .
O17 Sr2 C7 O2 38.7(3) . .
O13 Sr2 C7 O2 104.3(2) . .
O14 Sr2 C7 O2 -111.3(2) . .
O8 Sr2 C7 O2 -152.0(3) 2_676 .
O16 Sr2 C7 O2 -42.1(2) . .
O15 Sr2 C7 O2 162.3(2) . .
O2 Sr2 C7 O2 27.7(3) 2_666 .
Sr2 Sr2 C7 O2 21.6(2) 2_666 .
O2 Sr2 C7 O1 -125.2(3) . .
O17 Sr2 C7 O1 -86.5(3) . .
O13 Sr2 C7 O1 -20.83(19) . .
O14 Sr2 C7 O1 123.57(18) . .
O8 Sr2 C7 O1 82.80(19) 2_676 .
O16 Sr2 C7 O1 -167.24(18) . .
O15 Sr2 C7 O1 37.1(2) . .
O2 Sr2 C7 O1 -97.48(19) 2_666 .
Sr2 Sr2 C7 O1 -103.57(19) 2_666 .
O2 Sr2 C7 C1 95.5(3) . .
O17 Sr2 C7 C1 134.2(2) . .
O13 Sr2 C7 C1 -160.1(2) . .
O14 Sr2 C7 C1 -15.7(2) . .
O8 Sr2 C7 C1 -56.5(2) 2_676 .
O16 Sr2 C7 C1 53.4(2) . .
O15 Sr2 C7 C1 -102.2(2) . .
O2 Sr2 C7 C1 123.2(2) 2_666 .
Sr2 Sr2 C7 C1 117.1(2) 2_666 .
O1 Gd1 O7 C15 72.8(2) . .
O11 Gd1 O7 C15 -81.0(2) . .
O5 Gd1 O7 C15 -1.7(3) . .
O3 Gd1 O7 C15 -159.3(2) . .
O9 Gd1 O7 C15 135.1(2) . .
N2 Gd1 O7 C15 3.1(2) . .
N1 Gd1 O7 C15 135.1(2) . .
N3 Gd1 O7 C15 -110.2(2) . .
Gd1 O3 C8 O4 173.2(2) . .
Gd1 O3 C8 C5 -7.1(4) . .
N1 C5 C8 O4 -178.2(3) . .
C4 C5 C8 O4 2.4(5) . .
N1 C5 C8 O3 2.1(4) . .
C4 C5 C8 O3 -177.3(3) . .
C13 N2 C9 C10 -0.2(6) . .
Gd1 N2 C9 C10 -173.6(4) . .
C13 N2 C9 C14 179.2(3) . .
Gd1 N2 C9 C14 5.8(4) . .
O7 Gd1 O9 C20 142.5(2) . .
O1 Gd1 O9 C20 -151.1(3) . .
O11 Gd1 O9 C20 8.6(3) . .
O5 Gd1 O9 C20 -71.3(3) . .
O3 Gd1 O9 C20 79.8(3) . .
N2 Gd1 O9 C20 -104.7(3) . .
N1 Gd1 O9 C20 142.5(3) . .
N3 Gd1 O9 C20 8.2(2) . .
N2 C9 C10 C11 0.4(10) . .
C14 C9 C10 C11 -178.9(6) . .
C9 C10 C11 C12 0.7(12) . .
O7 Gd1 O11 C21 -147.8(2) . .
O1 Gd1 O11 C21 144.8(2) . .
O5 Gd1 O11 C21 83.4(2) . .
O3 Gd1 O11 C21 -67.9(2) . .
O9 Gd1 O11 C21 9.3(3) . .
N2 Gd1 O11 C21 146.7(2) . .
N1 Gd1 O11 C21 -96.4(2) . .
N3 Gd1 O11 C21 9.7(2) . .
C10 C11 C12 C13 -2.0(12) . .
C9 N2 C13 C12 -1.2(6) . .
Gd1 N2 C13 C12 172.2(4) . .
C9 N2 C13 C15 178.5(3) . .
Gd1 N2 C13 C15 -8.1(4) . .
C11 C12 C13 N2 2.3(9) . .
C11 C12 C13 C15 -177.3(6) . .
Gd1 O5 C14 O6 170.7(3) . .
Gd1 O5 C14 C9 -10.4(4) . .
N2 C9 C14 O6 -178.5(3) . .
C10 C9 C14 O6 0.9(6) . .
N2 C9 C14 O5 2.5(4) . .
C10 C9 C14 O5 -178.1(5) . .
Sr2 O8 C15 O7 -54.0(4) 2_676 .
Sr2 O8 C15 C13 124.3(3) 2_676 .
Gd1 O7 C15 O8 170.2(2) . .
Gd1 O7 C15 C13 -8.1(4) . .
N2 C13 C15 O8 -168.2(3) . .
C12 C13 C15 O8 11.4(6) . .
N2 C13 C15 O7 10.3(4) . .
C12 C13 C15 O7 -170.1(5) . .
C1A N3 C16 C17 1.4(4) . .
Gd1 N3 C16 C17 178.7(2) . .
C1A N3 C16 C20 -176.8(3) . .
Gd1 N3 C16 C20 0.5(3) . .
N3 C16 C17 C18 -1.5(5) . .
C20 C16 C17 C18 176.6(3) . .
C16 C17 C18 C19 0.4(5) . .
C17 C18 C19 C1A 0.6(5) . .
N3 C1A C19 C18 -0.7(5) . .
C21 C1A C19 C18 178.2(3) . .
Gd1 O9 C20 O10 169.1(3) . .
Gd1 O9 C20 C16 -11.1(4) . .
N3 C16 C20 O10 -173.7(3) . .
C17 C16 C20 O10 8.1(5) . .
N3 C16 C20 O9 6.5(4) . .
C17 C16 C20 O9 -171.7(3) . .
Gd1 O11 C21 O12 169.8(3) . .
Gd1 O11 C21 C1A -11.6(4) . .
N3 C1A C21 O12 -176.5(3) . .
C19 C1A C21 O12 4.6(5) . .
N3 C1A C21 O11 4.8(4) . .
C19 C1A C21 O11 -174.2(3) . .
N23 C6 C22 N4 -0.5(6) . .
C24 N4 C22 C6 0.4(6) . .
C22 C6 N23 C24 0.3(6) . .
C6 N23 C24 N4 -0.1(5) . .
C22 N4 C24 N23 -0.2(5) . .
